data_2209349
loop_
_publ_author_name
'Petek, Hande'
'Akdemir, Nesuhi'
'A\(gar, Erbil'
'G\"umr\"uk\,c\"uo\(glu, \.Ismail E.'
'\,Senel, \.Ismet'

_publ_section_title
;
 Dimethyl 5-(3,4-dicyanophenoxy)isophthalate
;
_journal_coeditor_code WW2016
_journal_issue 6
_journal_name_full 'Acta Crystallographica Section E'
_journal_page_first o2111
_journal_page_last o2112
_journal_paper_doi 10.1107/S1600536806015108
_journal_volume 62
_journal_year 2006
_chemical_formula_iupac 'C18 H12 N2 O5'
_chemical_formula_moiety 'C18 H12 N2 O5'
_chemical_formula_sum 'C18 H12 N2 O5'
_chemical_formula_weight 336.30
_chemical_name_systematic
;
Dimethyl 5-(3,4-dicyanophenoxy)isophthalate
;
_space_group_IT_number 14
_symmetry_cell_setting monoclinic
_symmetry_space_group_name_Hall '-P 2yn'
_symmetry_space_group_name_H-M 'P 1 21/n 1'
_atom_sites_solution_hydrogens geom
_atom_sites_solution_primary direct
_atom_sites_solution_secondary difmap
_cell_angle_alpha 90.00
_cell_angle_beta 94.894(5)
_cell_angle_gamma 90.00
_cell_formula_units_Z 4
_cell_length_a 13.2925(8)
_cell_length_b 7.2911(3)
_cell_length_c 16.7695(10)
_cell_measurement_reflns_used 22251
_cell_measurement_temperature 296
_cell_measurement_theta_max 28.79
_cell_measurement_theta_min 1.88
_cell_volume 1619.32(15)
_computing_cell_refinement X-AREA
_computing_data_collection 'X-AREA (Stoe & Cie, 2002)'
_computing_data_reduction 'X-RED (Stoe & Cie, 2002)'
_computing_molecular_graphics 'ORTEP-3 for Windows (Farrugia, 1997)'
_computing_publication_material 'WinGX (Farrugia, 1999)'
_computing_structure_refinement 'SHELXL97 (Sheldrick, 1997)'
_computing_structure_solution 'SHELXS97 (Sheldrick, 1997)'
_diffrn_ambient_temperature 296
_diffrn_detector_area_resol_mean 6.67
_diffrn_measured_fraction_theta_full 0.993
_diffrn_measured_fraction_theta_max 0.993
_diffrn_measurement_device_type 'Stoe IPDS II'
_diffrn_measurement_method \w
_diffrn_radiation_monochromator graphite
_diffrn_radiation_source 'fine-focus sealed tube'
_diffrn_radiation_type MoK\a
_diffrn_radiation_wavelength 0.71073
_diffrn_reflns_av_R_equivalents 0.0430
_diffrn_reflns_av_sigmaI/netI 0.0250
_diffrn_reflns_limit_h_max 18
_diffrn_reflns_limit_h_min -17
_diffrn_reflns_limit_k_max 9
_diffrn_reflns_limit_k_min -9
_diffrn_reflns_limit_l_max 22
_diffrn_reflns_limit_l_min -22
_diffrn_reflns_number 29194
_diffrn_reflns_theta_full 28.82
_diffrn_reflns_theta_max 28.82
_diffrn_reflns_theta_min 1.88
_diffrn_standards_decay_% 0
_diffrn_standards_interval_count 0
_diffrn_standards_interval_time 0
_diffrn_standards_number 0
_exptl_absorpt_coefficient_mu 0.103
_exptl_absorpt_correction_type none
_exptl_crystal_colour yellow
_exptl_crystal_density_diffrn 1.379
_exptl_crystal_density_method 'not measured'
_exptl_crystal_description prism
_exptl_crystal_F_000 696
_exptl_crystal_size_max 0.515
_exptl_crystal_size_mid 0.320
_exptl_crystal_size_min 0.240
_refine_diff_density_max 0.228
_refine_diff_density_min -0.234
_refine_ls_extinction_coef 0.017(2)
_refine_ls_extinction_expression Fc^*^=kFc[1+0.001xFc^2^\l^3^/sin(2\q)]^-1/4^
_refine_ls_extinction_method 'SHELXL97 (Sheldrick, 1997)'
_refine_ls_goodness_of_fit_ref 1.032
_refine_ls_hydrogen_treatment constr
_refine_ls_matrix_type full
_refine_ls_number_parameters 227
_refine_ls_number_reflns 4206
_refine_ls_number_restraints 0
_refine_ls_restrained_S_all 1.032
_refine_ls_R_factor_all 0.0636
_refine_ls_R_factor_gt 0.0384
_refine_ls_shift/su_max 0.002
_refine_ls_shift/su_mean 0.000
_refine_ls_structure_factor_coef Fsqd
_refine_ls_weighting_details 'calc w = 1/[\s^2^(Fo^2^)+(0.0621P)^2^+0.0155P] where P=(Fo^2^+2Fc^2^)/3'
_refine_ls_weighting_scheme calc
_refine_ls_wR_factor_gt 0.1040
_refine_ls_wR_factor_ref 0.1129
_reflns_number_gt 2709
_reflns_number_total 4206
_reflns_threshold_expression I>2\s(I)
_cod_data_source_file ww2016.cif
_cod_data_source_block I
_cod_original_sg_symbol_H-M 'P 21/n'
_cod_database_code 2209349
_cod_database_fobs_code 2209349

loop_
_symmetry_equiv_pos_as_xyz
'x, y, z'
'-x+1/2, y+1/2, -z+1/2'
'-x, -y, -z'
'x-1/2, -y-1/2, z-1/2'

loop_
_atom_site_type_symbol
_atom_site_label
_atom_site_fract_x
_atom_site_fract_y
_atom_site_fract_z
_atom_site_U_iso_or_equiv
_atom_site_adp_type
_atom_site_calc_flag
_atom_site_refinement_flags
_atom_site_occupancy
C C1 0.31026(11) 1.1109(2) -0.17475(8) 0.0667(4) Uani d . 1
C C2 0.34653(9) 1.00233(18) -0.10680(7) 0.0510(3) Uani d . 1
C C3 0.38681(9) 0.82965(19) -0.11663(7) 0.0537(3) Uani d . 1
H H3 0.3932 0.7848 -0.1679 0.064 Uiso calc R 1
C C4 0.41753(9) 0.72364(18) -0.05105(6) 0.0499(3) Uani d . 1
H H4 0.4449 0.6079 -0.0579 0.060 Uiso calc R 1
C C5 0.40736(8) 0.79034(17) 0.02503(6) 0.0448(3) Uani d . 1
C C6 0.37151(8) 0.96448(17) 0.03671(6) 0.0469(3) Uani d . 1
H H6 0.3681 1.0100 0.0882 0.056 Uiso calc R 1
C C7 0.34065(8) 1.07105(17) -0.02919(7) 0.0485(3) Uani d . 1
C C8 0.30314(11) 1.2526(2) -0.01769(8) 0.0615(3) Uani d . 1
C C9 0.38773(9) 0.68741(16) 0.15716(6) 0.0465(3) Uani d . 1
C C10 0.44557(9) 0.68949(17) 0.22941(7) 0.0492(3) Uani d . 1
H H10 0.5157 0.6897 0.2311 0.059 Uiso calc R 1
C C11 0.39711(9) 0.69125(17) 0.29985(6) 0.0480(3) Uani d . 1
C C12 0.29276(9) 0.69238(17) 0.29680(7) 0.0484(3) Uani d . 1
H H12 0.2608 0.6951 0.3440 0.058 Uiso calc R 1
C C13 0.23570(8) 0.68952(16) 0.22367(6) 0.0455(3) Uani d . 1
C C14 0.28338(9) 0.68478(16) 0.15299(6) 0.0476(3) Uani d . 1
H H14 0.2457 0.6799 0.1037 0.057 Uiso calc R 1
C C15 0.45442(10) 0.69669(19) 0.38008(7) 0.0556(3) Uani d . 1
C C16 0.12366(9) 0.69055(17) 0.22419(7) 0.0508(3) Uani d . 1
C C17 0.61422(12) 0.7336(3) 0.45009(9) 0.0810(5) Uani d . 1
H H17A 0.6835 0.7501 0.4396 0.121 Uiso calc R 1
H H17B 0.6078 0.6233 0.4805 0.121 Uiso calc R 1
H H17C 0.5925 0.8365 0.4799 0.121 Uiso calc R 1
C C18 -0.03297(10) 0.7084(3) 0.14756(9) 0.0753(4) Uani d . 1
H H18A -0.0596 0.7168 0.0927 0.113 Uiso calc R 1
H H18B -0.0539 0.8136 0.1764 0.113 Uiso calc R 1
H H18C -0.0578 0.5990 0.1710 0.113 Uiso calc R 1
N N1 0.28115(13) 1.1985(3) -0.22790(9) 0.0996(5) Uani d . 1
N N2 0.27381(12) 1.3969(2) -0.00805(10) 0.0884(4) Uani d . 1
O O1 0.43934(6) 0.67861(13) 0.08828(5) 0.0558(2) Uani d . 1
O O2 0.41639(8) 0.6795(2) 0.44168(6) 0.0902(4) Uani d . 1
O O3 0.55253(7) 0.71980(16) 0.37538(5) 0.0681(3) Uani d . 1
O O4 0.08079(7) 0.68300(17) 0.28415(6) 0.0745(3) Uani d . 1
O O5 0.07640(6) 0.70229(15) 0.15161(5) 0.0652(3) Uani d . 1

loop_
_atom_site_aniso_label
_atom_site_aniso_U_11
_atom_site_aniso_U_22
_atom_site_aniso_U_33
_atom_site_aniso_U_12
_atom_site_aniso_U_13
_atom_site_aniso_U_23
C1 0.0615(8) 0.0857(10) 0.0525(7) -0.0009(7) 0.0020(6) 0.0147(7)
C2 0.0457(6) 0.0662(8) 0.0413(6) -0.0058(5) 0.0040(4) 0.0083(5)
C3 0.0531(6) 0.0741(8) 0.0347(5) -0.0023(6) 0.0072(4) -0.0044(5)
C4 0.0498(6) 0.0601(7) 0.0407(6) 0.0035(5) 0.0086(4) -0.0034(5)
C5 0.0393(5) 0.0588(7) 0.0366(5) 0.0006(5) 0.0059(4) 0.0017(5)
C6 0.0478(6) 0.0571(7) 0.0365(5) -0.0034(5) 0.0073(4) -0.0043(5)
C7 0.0446(6) 0.0530(7) 0.0485(6) -0.0048(5) 0.0073(4) 0.0019(5)
C8 0.0661(8) 0.0541(8) 0.0650(8) -0.0045(6) 0.0110(6) 0.0053(6)
C9 0.0521(6) 0.0531(7) 0.0351(5) 0.0058(5) 0.0079(4) 0.0031(5)
C10 0.0469(6) 0.0575(7) 0.0432(6) 0.0023(5) 0.0047(4) 0.0039(5)
C11 0.0531(6) 0.0540(7) 0.0367(5) 0.0003(5) 0.0023(4) 0.0037(5)
C12 0.0536(6) 0.0558(7) 0.0365(5) -0.0021(5) 0.0071(4) 0.0044(5)
C13 0.0491(6) 0.0485(6) 0.0392(5) -0.0012(5) 0.0057(4) 0.0041(5)
C14 0.0524(6) 0.0547(7) 0.0356(5) 0.0020(5) 0.0026(4) 0.0020(5)
C15 0.0540(7) 0.0738(9) 0.0386(6) 0.0025(6) 0.0020(5) 0.0021(5)
C16 0.0521(6) 0.0594(7) 0.0408(6) -0.0028(5) 0.0042(5) 0.0068(5)
C17 0.0614(8) 0.1188(14) 0.0594(8) -0.0021(9) -0.0137(7) -0.0007(9)
C18 0.0493(7) 0.1119(13) 0.0632(8) -0.0011(8) -0.0041(6) 0.0086(8)
N1 0.1011(11) 0.1245(14) 0.0712(9) 0.0093(10) -0.0046(8) 0.0375(9)
N2 0.0998(11) 0.0602(8) 0.1073(11) 0.0054(8) 0.0212(9) 0.0045(7)
O1 0.0556(5) 0.0752(6) 0.0379(4) 0.0181(4) 0.0112(3) 0.0080(4)
O2 0.0666(6) 0.1633(12) 0.0403(5) 0.0019(7) 0.0031(4) 0.0085(6)
O3 0.0531(5) 0.1027(8) 0.0475(5) -0.0051(5) -0.0028(4) 0.0004(5)
O4 0.0532(5) 0.1236(9) 0.0479(5) -0.0021(5) 0.0117(4) 0.0138(5)
O5 0.0478(5) 0.1030(8) 0.0442(5) -0.0006(5) 0.0001(3) 0.0062(5)

loop_
_atom_type_symbol
_atom_type_description
_atom_type_scat_dispersion_real
_atom_type_scat_dispersion_imag
_atom_type_scat_source
C C 0.0033 0.0016 'International Tables Vol C Tables 4.2.6.8 and 6.1.1.4'
H H 0.0000 0.0000 'International Tables Vol C Tables 4.2.6.8 and 6.1.1.4'
N N 0.0061 0.0033 'International Tables Vol C Tables 4.2.6.8 and 6.1.1.4'
O O 0.0106 0.0060 'International Tables Vol C Tables 4.2.6.8 and 6.1.1.4'

loop_
_geom_angle_atom_site_label_1
_geom_angle_atom_site_label_2
_geom_angle_atom_site_label_3
_geom_angle
_geom_angle_publ_flag
N1 C1 C2 179.12(19) ?
C3 C2 C7 119.24(11) ?
C3 C2 C1 120.92(12) y
C7 C2 C1 119.84(13) ?
C4 C3 C2 120.45(11) ?
C4 C3 H3 119.8 ?
C2 C3 H3 119.8 ?
C3 C4 C5 119.58(12) ?
C3 C4 H4 120.2 ?
C5 C4 H4 120.2 ?
O1 C5 C6 121.64(10) ?
O1 C5 C4 117.07(11) ?
C6 C5 C4 121.22(11) ?
C5 C6 C7 119.13(10) ?
C5 C6 H6 120.4 ?
C7 C6 H6 120.4 ?
C6 C7 C2 120.26(11) ?
C6 C7 C8 119.59(11) y
C2 C7 C8 120.14(11) ?
N2 C8 C7 179.49(18) ?
C10 C9 C14 121.76(10) ?
C10 C9 O1 116.85(10) ?
C14 C9 O1 121.31(10) ?
C9 C10 C11 118.81(11) ?
C9 C10 H10 120.6 ?
C11 C10 H10 120.6 ?
C12 C11 C10 120.22(10) ?
C12 C11 C15 117.85(10) y
C10 C11 C15 121.91(11) ?
C11 C12 C13 120.25(10) ?
C11 C12 H12 119.9 ?
C13 C12 H12 119.9 ?
C12 C13 C14 119.97(11) ?
C12 C13 C16 117.80(10) y
C14 C13 C16 122.23(10) ?
C9 C14 C13 118.97(10) ?
C9 C14 H14 120.5 ?
C13 C14 H14 120.5 ?
O2 C15 O3 123.81(12) ?
O2 C15 C11 123.84(12) ?
O3 C15 C11 112.34(10) ?
O4 C16 O5 123.50(11) ?
O4 C16 C13 123.49(11) ?
O5 C16 C13 113.01(10) ?
O3 C17 H17A 109.5 ?
O3 C17 H17B 109.5 ?
H17A C17 H17B 109.5 ?
O3 C17 H17C 109.5 ?
H17A C17 H17C 109.5 ?
H17B C17 H17C 109.5 ?
O5 C18 H18A 109.5 ?
O5 C18 H18B 109.5 ?
H18A C18 H18B 109.5 ?
O5 C18 H18C 109.5 ?
H18A C18 H18C 109.5 ?
H18B C18 H18C 109.5 ?
C5 O1 C9 118.03(9) y
C15 O3 C17 116.58(11) ?
C16 O5 C18 116.11(10) ?

loop_
_geom_bond_atom_site_label_1
_geom_bond_atom_site_label_2
_geom_bond_distance
_geom_bond_publ_flag
C1 N1 1.1373(18) y
C1 C2 1.4366(18) ?
C2 C3 1.3835(19) ?
C2 C7 1.4029(17) ?
C3 C4 1.3774(17) ?
C3 H3 0.9300 ?
C4 C5 1.3826(15) ?
C4 H4 0.9300 ?
C5 O1 1.3758(13) y
C5 C6 1.3760(17) ?
C6 C7 1.3843(16) ?
C6 H6 0.9300 ?
C7 C8 1.434(2) ?
C8 N2 1.1378(19) y
C9 C10 1.3785(16) ?
C9 C14 1.3830(17) ?
C9 O1 1.3943(13) y
C10 C11 1.3930(16) ?
C10 H10 0.9300 ?
C11 C12 1.3838(17) ?
C11 C15 1.4890(16) ?
C12 C13 1.3861(16) ?
C12 H12 0.9300 ?
C13 C14 1.3913(15) ?
C13 C16 1.4901(17) ?
C14 H14 0.9300 ?
C15 O2 1.1948(15) y
C15 O3 1.3239(16) y
C16 O4 1.1984(15) y
C16 O5 1.3240(14) y
C17 O3 1.4411(16) y
C17 H17A 0.9600 ?
C17 H17B 0.9600 ?
C17 H17C 0.9600 ?
C18 O5 1.4503(16) ?
C18 H18A 0.9600 ?
C18 H18B 0.9600 ?
C18 H18C 0.9600 ?

loop_
_geom_hbond_atom_site_label_D
_geom_hbond_atom_site_label_H
_geom_hbond_atom_site_label_A
_geom_hbond_site_symmetry_A
_geom_hbond_distance_DH
_geom_hbond_distance_HA
_geom_hbond_distance_DA
_geom_hbond_angle_DHA
C6 H6 O4 2 0.93 2.53 3.4117(15) 159
C17 H17B O2 3_666 0.96 2.60 3.557(2) 178

loop_
_geom_torsion_atom_site_label_1
_geom_torsion_atom_site_label_2
_geom_torsion_atom_site_label_3
_geom_torsion_atom_site_label_4
_geom_torsion
_geom_torsion_publ_flag
C7 C2 C3 C4 2.27(17) ?
C1 C2 C3 C4 -177.30(12) ?
C2 C3 C4 C5 0.39(18) ?
C3 C4 C5 O1 -179.96(10) ?
C3 C4 C5 C6 -3.14(17) ?
O1 C5 C6 C7 179.79(10) ?
C4 C5 C6 C7 3.11(17) ?
C5 C6 C7 C2 -0.38(17) ?
C5 C6 C7 C8 179.97(11) ?
C3 C2 C7 C6 -2.28(17) ?
C1 C2 C7 C6 177.30(11) ?
C3 C2 C7 C8 177.37(11) ?
C1 C2 C7 C8 -3.05(17) ?
C14 C9 C10 C11 -0.80(18) ?
O1 C9 C10 C11 -177.62(11) ?
C9 C10 C11 C12 -0.51(18) ?
C9 C10 C11 C15 -178.96(11) ?
C10 C11 C12 C13 0.78(18) ?
C15 C11 C12 C13 179.29(11) ?
C11 C12 C13 C14 0.26(18) ?
C11 C12 C13 C16 179.88(11) ?
C10 C9 C14 C13 1.82(18) ?
O1 C9 C14 C13 178.50(10) ?
C12 C13 C14 C9 -1.53(17) ?
C16 C13 C14 C9 178.86(11) ?
C12 C11 C15 O2 9.5(2) ?
C10 C11 C15 O2 -172.03(14) ?
C12 C11 C15 O3 -171.53(12) ?
C10 C11 C15 O3 6.96(18) ?
C12 C13 C16 O4 -4.47(19) ?
C14 C13 C16 O4 175.15(13) ?
C12 C13 C16 O5 174.97(11) ?
C14 C13 C16 O5 -5.41(17) ?
C6 C5 O1 C9 36.02(15) ?
C4 C5 O1 C9 -147.17(11) ?
C10 C9 O1 C5 -136.52(11) ?
C14 C9 O1 C5 46.65(16) ?
O2 C15 O3 C17 -3.2(2) y
C11 C15 O3 C17 177.82(13) ?
O4 C16 O5 C18 0.9(2) y
C13 C16 O5 C18 -178.58(12) ?

loop_
_cod_related_entry_id
_cod_related_entry_database
_cod_related_entry_code
1 ChemSpider 21128074
